data_7122735
loop_
_publ_author_name
'Dutta, Champak'
'Sainaba, Arppitha Baby'
'Choudhury, Joyanta'

_publ_section_title
;
 Annulating thiazolium cations via direct double C--H activation strategy:
 Rh--N,S-heterocyclic carbene is the key
;
_journal_name_full 'Chemical Communications'
_journal_paper_doi 10.1039/C8CC07531J
_journal_year 2018
_chemical_formula_sum 'C25 H20 F6 N P S'
_chemical_formula_weight 511.45
_chemical_name_systematic
;
 ?
;
_space_group_crystal_system triclinic
_space_group_IT_number 2
_space_group_name_Hall '-P 1'
_space_group_name_H-M_alt 'P -1'
_symmetry_space_group_name_Hall '-P 1'
_symmetry_space_group_name_H-M 'P -1'
_atom_sites_solution_hydrogens geom
_audit_creation_method SHELXL-2014
_audit_update_record
;
2018-09-15 deposited with the CCDC.
2018-12-14 downloaded from the CCDC.
;
_cell_angle_alpha 85.168(2)
_cell_angle_beta 88.948(2)
_cell_angle_gamma 74.026(2)
_cell_formula_units_Z 2
_cell_length_a 7.9540(3)
_cell_length_b 8.0616(3)
_cell_length_c 18.5002(7)
_cell_measurement_reflns_used 4086
_cell_measurement_temperature 296(2)
_cell_measurement_theta_max 26.22
_cell_measurement_theta_min 2.21
_cell_volume 1136.40(7)
_computing_structure_refinement 'SHELXL-2014 (Sheldrick, 2014)'
_diffrn_ambient_temperature 296(2)
_diffrn_measured_fraction_theta_full 0.994
_diffrn_measured_fraction_theta_max 0.971
_diffrn_measurement_device_type 'Bruker APEX-II CCD'
_diffrn_measurement_method '\f and \w scans'
_diffrn_radiation_type MoK\a
_diffrn_radiation_wavelength 0.71073
_diffrn_reflns_av_R_equivalents 0.0448
_diffrn_reflns_av_unetI/netI 0.0602
_diffrn_reflns_Laue_measured_fraction_full 0.994
_diffrn_reflns_Laue_measured_fraction_max 0.971
_diffrn_reflns_limit_h_max 10
_diffrn_reflns_limit_h_min -10
_diffrn_reflns_limit_k_max 10
_diffrn_reflns_limit_k_min -9
_diffrn_reflns_limit_l_max 23
_diffrn_reflns_limit_l_min -24
_diffrn_reflns_number 18834
_diffrn_reflns_point_group_measured_fraction_full 0.994
_diffrn_reflns_point_group_measured_fraction_max 0.971
_diffrn_reflns_theta_full 25.242
_diffrn_reflns_theta_max 28.022
_diffrn_reflns_theta_min 1.105
_exptl_absorpt_coefficient_mu 0.276
_exptl_crystal_colour YELLOW
_exptl_crystal_density_diffrn 1.495
_exptl_crystal_description RECTANGLE
_exptl_crystal_F_000 524
_refine_diff_density_max 0.633
_refine_diff_density_min -0.490
_refine_diff_density_rms 0.103
_refine_ls_extinction_method none
_refine_ls_goodness_of_fit_ref 1.039
_refine_ls_hydrogen_treatment constr
_refine_ls_matrix_type full
_refine_ls_number_parameters 309
_refine_ls_number_reflns 5346
_refine_ls_number_restraints 0
_refine_ls_restrained_S_all 1.039
_refine_ls_R_factor_all 0.1013
_refine_ls_R_factor_gt 0.0657
_refine_ls_shift/su_max 0.013
_refine_ls_shift/su_mean 0.002
_refine_ls_structure_factor_coef Fsqd
_refine_ls_weighting_details 'w=1/[\s^2^(Fo^2^)+(0.1243P)^2^] where P=(Fo^2^+2Fc^2^)/3'
_refine_ls_weighting_scheme calc
_refine_ls_wR_factor_gt 0.1779
_refine_ls_wR_factor_ref 0.2092
_reflns_Friedel_coverage 0.000
_reflns_number_gt 3466
_reflns_number_total 5346
_reflns_threshold_expression 'I > 2\s(I)'
_cod_data_source_file c8cc07531j2.cif
_cod_data_source_block shelx
_cod_database_code 7122735
_shelx_space_group_comment
;
The symmetry employed for this shelxl refinement is uniquely defined
by the following loop, which should always be used as a source of
symmetry information in preference to the above space-group names.
They are only intended as comments.
;
_shelxl_version_number 2014-1

loop_
_space_group_symop_operation_xyz
'x, y, z'
'-x, -y, -z'

loop_
_atom_site_label
_atom_site_type_symbol
_atom_site_fract_x
_atom_site_fract_y
_atom_site_fract_z
_atom_site_U_iso_or_equiv
_atom_site_adp_type
_atom_site_occupancy
_atom_site_site_symmetry_order
_atom_site_calc_flag
_atom_site_refinement_flags_posn
_atom_site_refinement_flags_adp
S2 S 0.57333(10) 0.36946(10) 0.24328(4) 0.0338(2) Uani 1 1 d . .
P2 P 0.18619(9) 0.10901(10) 0.32718(4) 0.0352(2) Uani 1 1 d . .
F1 F 0.3332(2) 0.0311(3) 0.38683(11) 0.0670(7) Uani 1 1 d . .
F2 F 0.0374(3) 0.1903(4) 0.26945(13) 0.0915(9) Uani 1 1 d . .
F3 F 0.1510(3) -0.0726(3) 0.32365(15) 0.0772(8) Uani 1 1 d . .
F4 F 0.0416(2) 0.1534(3) 0.38874(12) 0.0689(7) Uani 1 1 d . .
F5 F 0.2209(3) 0.2909(3) 0.33290(17) 0.0867(9) Uani 1 1 d . .
F6 F 0.3309(3) 0.0644(4) 0.26733(12) 0.0833(9) Uani 1 1 d . .
C1 C 0.6448(4) 0.2712(4) 0.45799(16) 0.0392(7) Uani 1 1 d . .
H1 H 0.6252 0.3886 0.4700 0.059 Uiso 1 1 calc R U
H10 H 0.7610 0.2057 0.4725 0.059 Uiso 1 1 calc R U
H9 H 0.5613 0.2210 0.4828 0.059 Uiso 1 1 calc R U
C2 C 0.6246(3) 0.2688(4) 0.37782(16) 0.0305(6) Uani 1 1 d . .
N1 N 0.6843(3) 0.1186(3) 0.33862(11) 0.0257(5) Uani 1 1 d . .
C4 C 0.6675(3) 0.1565(4) 0.26560(15) 0.0285(6) Uani 1 1 d . .
C5 C 0.7280(3) 0.0331(4) 0.21435(14) 0.0265(6) Uani 1 1 d . .
C6 C 0.8123(3) -0.1317(4) 0.23924(15) 0.0281(6) Uani 1 1 d . .
C7 C 0.8873(4) -0.2661(4) 0.18825(15) 0.0308(6) Uani 1 1 d . .
C8 C 0.7774(4) -0.3223(4) 0.14492(16) 0.0350(7) Uani 1 1 d . .
H8 H 0.6573 -0.2725 0.1463 0.042 Uiso 1 1 calc R U
C9 C 0.8456(4) -0.4527(4) 0.09938(16) 0.0418(8) Uani 1 1 d . .
H7 H 0.7716 -0.4910 0.0706 0.050 Uiso 1 1 calc R U
C10 C 1.0243(4) -0.5251(4) 0.09714(17) 0.0427(8) Uani 1 1 d . .
H2 H 1.0704 -0.6132 0.0671 0.051 Uiso 1 1 calc R U
C11 C 0.4661(4) 0.5914(4) 0.35157(19) 0.0416(8) Uani 1 1 d . .
H20 H 0.3476 0.5978 0.3651 0.062 Uiso 1 1 calc R U
H4 H 0.4668 0.6713 0.3101 0.062 Uiso 1 1 calc R U
H3 H 0.5257 0.6205 0.3913 0.062 Uiso 1 1 calc R U
C30 C 0.5569(4) 0.4118(4) 0.33324(16) 0.0325(7) Uani 1 1 d . .
C13 C 1.0661(4) -0.3388(4) 0.18492(16) 0.0376(7) Uani 1 1 d . .
H5 H 1.1406 -0.3010 0.2136 0.045 Uiso 1 1 calc R U
C14 C 1.1344(4) -0.4677(4) 0.13908(17) 0.0422(8) Uani 1 1 d . .
H6 H 1.2547 -0.5156 0.1366 0.051 Uiso 1 1 calc R U
C15 C 0.8211(3) -0.1812(4) 0.31657(15) 0.0273(6) Uani 1 1 d . .
C16 C 0.7515(3) -0.0558(4) 0.36649(15) 0.0286(6) Uani 1 1 d . .
C17 C 0.7462(3) -0.1084(4) 0.44002(15) 0.0332(7) Uani 1 1 d . .
H14 H 0.6982 -0.0275 0.4730 0.040 Uiso 1 1 calc R U
C18 C 0.8121(4) -0.2802(4) 0.46372(16) 0.0366(7) Uani 1 1 d . .
H13 H 0.8072 -0.3144 0.5128 0.044 Uiso 1 1 calc R U
C19 C 0.8854(4) -0.4030(4) 0.41603(16) 0.0369(7) Uani 1 1 d . .
H12 H 0.9317 -0.5183 0.4331 0.044 Uiso 1 1 calc R U
C20 C 0.8896(4) -0.3538(4) 0.34278(16) 0.0329(7) Uani 1 1 d . .
H11 H 0.9385 -0.4365 0.3106 0.040 Uiso 1 1 calc R U
C21 C 0.6989(4) 0.0963(3) 0.13580(15) 0.0294(6) Uani 1 1 d . .
C22 C 0.8392(4) 0.1087(4) 0.09187(16) 0.0362(7) Uani 1 1 d . .
H19 H 0.9519 0.0780 0.1110 0.043 Uiso 1 1 calc R U
C23 C 0.8100(4) 0.1671(4) 0.01934(17) 0.0416(8) Uani 1 1 d . .
H18 H 0.9033 0.1774 -0.0100 0.050 Uiso 1 1 calc R U
C24 C 0.6431(5) 0.2101(4) -0.00976(17) 0.0450(8) Uani 1 1 d . .
H17 H 0.6244 0.2476 -0.0586 0.054 Uiso 1 1 calc R U
C25 C 0.5051(4) 0.1970(4) 0.03404(18) 0.0456(8) Uani 1 1 d . .
H15 H 0.3927 0.2262 0.0147 0.055 Uiso 1 1 calc R U
C26 C 0.5322(4) 0.1406(4) 0.10680(16) 0.0372(7) Uani 1 1 d . .
H16 H 0.4381 0.1327 0.1361 0.045 Uiso 1 1 calc R U

loop_
_atom_site_aniso_label
_atom_site_aniso_U_11
_atom_site_aniso_U_22
_atom_site_aniso_U_33
_atom_site_aniso_U_23
_atom_site_aniso_U_13
_atom_site_aniso_U_12
S2 0.0383(4) 0.0294(4) 0.0318(4) -0.0069(3) -0.0017(3) -0.0049(3)
P2 0.0287(4) 0.0374(5) 0.0404(5) -0.0056(4) -0.0010(3) -0.0100(3)
F1 0.0411(11) 0.1025(18) 0.0517(13) 0.0068(13) -0.0098(9) -0.0137(11)
F2 0.0602(14) 0.135(2) 0.0806(18) 0.0345(17) -0.0363(13) -0.0403(15)
F3 0.0478(12) 0.0435(12) 0.147(2) -0.0307(13) 0.0185(13) -0.0187(10)
F4 0.0421(11) 0.0983(18) 0.0772(16) -0.0441(13) 0.0192(10) -0.0277(11)
F5 0.0520(12) 0.0437(13) 0.168(3) -0.0041(15) -0.0065(14) -0.0209(10)
F6 0.0615(13) 0.158(3) 0.0534(14) -0.0409(15) 0.0228(11) -0.0597(16)
C1 0.0523(18) 0.0371(17) 0.0302(17) -0.0132(14) 0.0069(14) -0.0128(15)
C2 0.0282(13) 0.0361(16) 0.0300(16) -0.0124(13) 0.0028(11) -0.0110(12)
N1 0.0262(11) 0.0276(12) 0.0228(12) -0.0052(10) -0.0011(9) -0.0055(10)
C4 0.0282(13) 0.0299(15) 0.0267(15) -0.0039(12) 0.0001(11) -0.0065(12)
C5 0.0257(12) 0.0314(15) 0.0226(14) -0.0059(12) 0.0005(10) -0.0071(12)
C6 0.0271(12) 0.0293(14) 0.0278(15) -0.0078(12) 0.0003(11) -0.0057(12)
C7 0.0365(14) 0.0263(14) 0.0276(16) -0.0050(12) 0.0005(12) -0.0045(12)
C8 0.0382(15) 0.0342(16) 0.0301(17) -0.0059(13) -0.0036(12) -0.0047(13)
C9 0.063(2) 0.0323(17) 0.0296(17) -0.0101(14) -0.0089(15) -0.0101(16)
C10 0.057(2) 0.0361(18) 0.0283(17) -0.0073(14) 0.0006(14) 0.0005(16)
C11 0.0398(16) 0.0340(17) 0.049(2) -0.0146(15) 0.0018(14) -0.0035(14)
C30 0.0315(14) 0.0341(16) 0.0341(17) -0.0144(13) 0.0031(12) -0.0095(13)
C13 0.0367(15) 0.0429(18) 0.0317(17) -0.0090(14) -0.0023(13) -0.0064(14)
C14 0.0438(17) 0.0428(19) 0.0358(18) -0.0095(15) 0.0049(14) -0.0035(15)
C15 0.0255(12) 0.0318(15) 0.0258(15) -0.0104(12) 0.0011(11) -0.0073(12)
C16 0.0263(12) 0.0335(15) 0.0257(15) -0.0039(12) -0.0016(11) -0.0074(12)
C17 0.0347(15) 0.0399(17) 0.0237(16) -0.0061(13) -0.0030(12) -0.0068(13)
C18 0.0407(16) 0.0401(17) 0.0248(16) 0.0006(14) -0.0045(13) -0.0049(14)
C19 0.0426(16) 0.0317(16) 0.0327(17) 0.0037(13) -0.0073(13) -0.0051(14)
C20 0.0339(14) 0.0345(16) 0.0280(16) -0.0059(13) -0.0034(12) -0.0043(13)
C21 0.0357(14) 0.0249(14) 0.0259(15) -0.0077(12) 0.0003(12) -0.0036(12)
C22 0.0429(16) 0.0333(16) 0.0296(17) -0.0071(13) 0.0015(13) -0.0048(14)
C23 0.0562(19) 0.0381(18) 0.0297(17) -0.0061(14) 0.0079(14) -0.0112(16)
C24 0.064(2) 0.0413(19) 0.0252(17) -0.0042(14) -0.0035(15) -0.0065(17)
C25 0.0466(18) 0.049(2) 0.0368(19) -0.0005(16) -0.0104(15) -0.0054(16)
C26 0.0397(15) 0.0413(18) 0.0284(17) -0.0058(14) -0.0005(13) -0.0066(14)

loop_
_atom_type_symbol
_atom_type_description
_atom_type_scat_dispersion_real
_atom_type_scat_dispersion_imag
_atom_type_scat_source
C C 0.0033 0.0016 'International Tables Vol C Tables 4.2.6.8 and 6.1.1.4'
H H 0.0000 0.0000 'International Tables Vol C Tables 4.2.6.8 and 6.1.1.4'
F F 0.0171 0.0103 'International Tables Vol C Tables 4.2.6.8 and 6.1.1.4'
P P 0.1023 0.0942 'International Tables Vol C Tables 4.2.6.8 and 6.1.1.4'
S S 0.1246 0.1234 'International Tables Vol C Tables 4.2.6.8 and 6.1.1.4'
N N 0.0061 0.0033 'International Tables Vol C Tables 4.2.6.8 and 6.1.1.4'

loop_
_geom_angle_atom_site_label_1
_geom_angle_atom_site_label_2
_geom_angle_atom_site_label_3
_geom_angle
C4 S2 C30 91.40(14)
F3 P2 F2 89.93(14)
F3 P2 F6 90.40(13)
F2 P2 F6 92.73(14)
F3 P2 F5 178.53(16)
F2 P2 F5 90.93(14)
F6 P2 F5 90.75(14)
F3 P2 F1 90.96(14)
F2 P2 F1 178.38(14)
F6 P2 F1 88.62(12)
F5 P2 F1 88.15(13)
F3 P2 F4 89.70(13)
F2 P2 F4 88.08(13)
F6 P2 F4 179.18(13)
F5 P2 F4 89.13(14)
F1 P2 F4 90.57(12)
C2 C1 H1 109.5
C2 C1 H10 109.5
H1 C1 H10 109.5
C2 C1 H9 109.5
H1 C1 H9 109.5
H10 C1 H9 109.5
C30 C2 N1 111.7(2)
C30 C2 C1 123.5(3)
N1 C2 C1 124.7(2)
C4 N1 C16 119.3(2)
C4 N1 C2 112.4(2)
C16 N1 C2 128.3(2)
N1 C4 C5 123.8(2)
N1 C4 S2 112.2(2)
C5 C4 S2 124.0(2)
C6 C5 C4 118.2(2)
C6 C5 C21 124.7(2)
C4 C5 C21 117.0(2)
C5 C6 C15 119.8(2)
C5 C6 C7 121.1(3)
C15 C6 C7 119.0(2)
C13 C7 C8 119.5(3)
C13 C7 C6 120.6(3)
C8 C7 C6 119.9(3)
C7 C8 C9 120.4(3)
C7 C8 H8 119.8
C9 C8 H8 119.8
C10 C9 C8 119.5(3)
C10 C9 H7 120.3
C8 C9 H7 120.3
C14 C10 C9 120.5(3)
C14 C10 H2 119.8
C9 C10 H2 119.8
C30 C11 H20 109.5
C30 C11 H4 109.5
H20 C11 H4 109.5
C30 C11 H3 109.5
H20 C11 H3 109.5
H4 C11 H3 109.5
C2 C30 C11 129.3(3)
C2 C30 S2 112.2(2)
C11 C30 S2 118.4(2)
C7 C13 C14 120.3(3)
C7 C13 H5 119.9
C14 C13 H5 119.9
C10 C14 C13 120.0(3)
C10 C14 H6 120.0
C13 C14 H6 120.0
C20 C15 C16 119.0(3)
C20 C15 C6 120.6(2)
C16 C15 C6 120.3(3)
C17 C16 N1 122.6(2)
C17 C16 C15 119.5(3)
N1 C16 C15 117.9(2)
C18 C17 C16 119.9(3)
C18 C17 H14 120.1
C16 C17 H14 120.1
C17 C18 C19 121.3(3)
C17 C18 H13 119.3
C19 C18 H13 119.3
C18 C19 C20 119.7(3)
C18 C19 H12 120.2
C20 C19 H12 120.2
C19 C20 C15 120.6(3)
C19 C20 H11 119.7
C15 C20 H11 119.7
C26 C21 C22 119.9(3)
C26 C21 C5 119.8(3)
C22 C21 C5 120.3(2)
C23 C22 C21 119.5(3)
C23 C22 H19 120.2
C21 C22 H19 120.2
C24 C23 C22 120.6(3)
C24 C23 H18 119.7
C22 C23 H18 119.7
C25 C24 C23 119.5(3)
C25 C24 H17 120.2
C23 C24 H17 120.2
C24 C25 C26 120.5(3)
C24 C25 H15 119.8
C26 C25 H15 119.8
C21 C26 C25 120.0(3)
C21 C26 H16 120.0
C25 C26 H16 120.0

loop_
_geom_bond_atom_site_label_1
_geom_bond_atom_site_label_2
_geom_bond_distance
S2 C4 1.692(3)
S2 C30 1.722(3)
P2 F3 1.571(2)
P2 F2 1.572(2)
P2 F6 1.572(2)
P2 F5 1.577(2)
P2 F1 1.583(2)
P2 F4 1.594(2)
C1 C2 1.497(4)
C1 H1 0.9600
C1 H10 0.9600
C1 H9 0.9600
C2 C30 1.346(4)
C2 N1 1.427(3)
N1 C4 1.360(3)
N1 C16 1.415(3)
C4 C5 1.414(4)
C5 C6 1.358(4)
C5 C21 1.499(4)
C6 C15 1.450(4)
C6 C7 1.489(4)
C7 C13 1.383(4)
C7 C8 1.384(4)
C8 C9 1.388(4)
C8 H8 0.9300
C9 C10 1.381(4)
C9 H7 0.9300
C10 C14 1.375(4)
C10 H2 0.9300
C11 C30 1.494(4)
C11 H20 0.9600
C11 H4 0.9600
C11 H3 0.9600
C13 C14 1.384(4)
C13 H5 0.9300
C14 H6 0.9300
C15 C20 1.395(4)
C15 C16 1.418(4)
C16 C17 1.394(4)
C17 C18 1.375(4)
C17 H14 0.9300
C18 C19 1.382(4)
C18 H13 0.9300
C19 C20 1.382(4)
C19 H12 0.9300
C20 H11 0.9300
C21 C26 1.381(4)
C21 C22 1.389(4)
C22 C23 1.386(4)
C22 H19 0.9300
C23 C24 1.383(4)
C23 H18 0.9300
C24 C25 1.375(4)
C24 H17 0.9300
C25 C26 1.385(4)
C25 H15 0.9300
C26 H16 0.9300

loop_
_geom_hbond_atom_site_label_D
_geom_hbond_atom_site_label_H
_geom_hbond_atom_site_label_A
_geom_hbond_distance_DH
_geom_hbond_distance_HA
_geom_hbond_distance_DA
_geom_hbond_angle_DHA
_geom_hbond_site_symmetry_A
C17 H14 F1 0.93 2.60 3.331(4) 135.9 2_656

loop_
_geom_torsion_atom_site_label_1
_geom_torsion_atom_site_label_2
_geom_torsion_atom_site_label_3
_geom_torsion_atom_site_label_4
_geom_torsion
C30 C2 N1 C4 3.3(3)
C1 C2 N1 C4 -172.8(3)
C30 C2 N1 C16 -175.2(2)
C1 C2 N1 C16 8.7(4)
C16 N1 C4 C5 -5.9(4)
C2 N1 C4 C5 175.5(2)
C16 N1 C4 S2 176.35(18)
C2 N1 C4 S2 -2.3(3)
C30 S2 C4 N1 0.6(2)
C30 S2 C4 C5 -177.1(2)
N1 C4 C5 C6 -2.0(4)
S2 C4 C5 C6 175.5(2)
N1 C4 C5 C21 180.0(2)
S2 C4 C5 C21 -2.6(4)
C4 C5 C6 C15 6.7(4)
C21 C5 C6 C15 -175.4(2)
C4 C5 C6 C7 -176.9(2)
C21 C5 C6 C7 1.0(4)
C5 C6 C7 C13 114.6(3)
C15 C6 C7 C13 -69.0(4)
C5 C6 C7 C8 -66.9(4)
C15 C6 C7 C8 109.5(3)
C13 C7 C8 C9 1.1(5)
C6 C7 C8 C9 -177.3(3)
C7 C8 C9 C10 -0.6(5)
C8 C9 C10 C14 -0.6(5)
N1 C2 C30 C11 173.9(3)
C1 C2 C30 C11 -9.9(5)
N1 C2 C30 S2 -2.8(3)
C1 C2 C30 S2 173.3(2)
C4 S2 C30 C2 1.3(2)
C4 S2 C30 C11 -175.8(2)
C8 C7 C13 C14 -0.5(4)
C6 C7 C13 C14 177.9(3)
C9 C10 C14 C13 1.2(5)
C7 C13 C14 C10 -0.6(5)
C5 C6 C15 C20 172.7(3)
C7 C6 C15 C20 -3.7(4)
C5 C6 C15 C16 -3.8(4)
C7 C6 C15 C16 179.7(2)
C4 N1 C16 C17 -169.3(2)
C2 N1 C16 C17 9.1(4)
C4 N1 C16 C15 8.6(4)
C2 N1 C16 C15 -173.0(2)
C20 C15 C16 C17 -2.6(4)
C6 C15 C16 C17 174.0(2)
C20 C15 C16 N1 179.4(2)
C6 C15 C16 N1 -4.0(4)
N1 C16 C17 C18 179.4(2)
C15 C16 C17 C18 1.5(4)
C16 C17 C18 C19 0.5(4)
C17 C18 C19 C20 -1.4(5)
C18 C19 C20 C15 0.3(4)
C16 C15 C20 C19 1.8(4)
C6 C15 C20 C19 -174.8(3)
C6 C5 C21 C26 110.7(3)
C4 C5 C21 C26 -71.4(3)
C6 C5 C21 C22 -68.6(4)
C4 C5 C21 C22 109.3(3)
C26 C21 C22 C23 0.6(4)
C5 C21 C22 C23 179.9(3)
C21 C22 C23 C24 -1.1(5)
C22 C23 C24 C25 0.9(5)
C23 C24 C25 C26 -0.2(5)
C22 C21 C26 C25 0.1(4)
C5 C21 C26 C25 -179.2(3)
C24 C25 C26 C21 -0.3(5)
